data_2215386
loop_
_publ_author_name
'Zeuner, Martin'
'Schnick, Wolfgang'

_publ_section_title
;
 Cubic di-\m-amido-bis[bis(\h^5^-cyclopentadienyl)ytterbium(III)]
;
_journal_issue 10
_journal_name_full 'Acta Crystallographica Section E'
_journal_page_first m2581
_journal_paper_doi 10.1107/S1600536807045187
_journal_volume 63
_journal_year 2007
_chemical_formula_iupac '[Yb2 (C5 H5)4 (N H2)2]'
_chemical_formula_moiety 'C20 H24 N2 Yb2'
_chemical_formula_sum 'C20 H24 N2 Yb2'
_chemical_formula_weight 638.5
_chemical_name_common amido-bis(cyclopentadienyl)ytterbium
_chemical_name_systematic
;
di-\m-amido-bis[bis(\h^5^-cyclopentadienyl)ytterbium(III)]
;
_space_group_IT_number 204
_symmetry_cell_setting cubic
_symmetry_space_group_name_Hall '-I 2 2 3'
_symmetry_space_group_name_H-M 'I m -3'
_atom_sites_solution_hydrogens geom
_atom_sites_solution_primary direct
_atom_sites_solution_secondary difmap
_audit_creation_method SHELXL-97
_cell_angle_alpha 90.00
_cell_angle_beta 90.00
_cell_angle_gamma 90.00
_cell_formula_units_Z 6
_cell_length_a 14.4104(17)
_cell_length_b 14.4104(17)
_cell_length_c 14.4104(17)
_cell_measurement_reflns_used 6512
_cell_measurement_temperature 293(2)
_cell_measurement_theta_max 60.9
_cell_measurement_theta_min 4.6
_cell_volume 2992.5(6)
_computing_cell_refinement 'X-AREA (Stoe & Cie,  2002)'
_computing_data_collection 'X-AREA (Stoe & Cie,  2002)'
_computing_data_reduction 'X-AREA (Stoe & Cie,  2002)'
_computing_molecular_graphics 'DIAMOND (Brandenburg 1999)'
_computing_publication_material 'SHELXL-97 (Sheldrick, 1997)'
_computing_structure_refinement 'SHELXL-97 (Sheldrick, 1997)'
_computing_structure_solution 'SHELXS-97 (Sheldrick, 1990)'
_diffrn_ambient_temperature 293(2)
_diffrn_measured_fraction_theta_full 0.996
_diffrn_measured_fraction_theta_max 0.996
_diffrn_measurement_device_type 'Stoe IPDS'
_diffrn_measurement_method oscillation
_diffrn_radiation_monochromator graphite
_diffrn_radiation_source 'fine-focus sealed tube'
_diffrn_radiation_type MoK\a
_diffrn_radiation_wavelength 0.71073
_diffrn_reflns_av_R_equivalents 0.0797
_diffrn_reflns_av_sigmaI/netI 0.0320
_diffrn_reflns_limit_h_max 20
_diffrn_reflns_limit_h_min -20
_diffrn_reflns_limit_k_max 20
_diffrn_reflns_limit_k_min -20
_diffrn_reflns_limit_l_max 20
_diffrn_reflns_limit_l_min -20
_diffrn_reflns_number 16043
_diffrn_reflns_theta_full 30.44
_diffrn_reflns_theta_max 30.44
_diffrn_reflns_theta_min 2.83
_diffrn_standards_decay_% 0
_diffrn_standards_interval_count 0
_diffrn_standards_interval_time 0
_diffrn_standards_number 0
_exptl_absorpt_coefficient_mu 9.320
_exptl_absorpt_correction_T_max 0.390
_exptl_absorpt_correction_T_min 0.160
_exptl_absorpt_correction_type multi-scan
_exptl_absorpt_process_details
;
correction based on equivalents
(XPREP in SHELXTL-PLUS; Sheldrick, 1996)
;
_exptl_crystal_colour yellow
_exptl_crystal_density_diffrn 2.126
_exptl_crystal_density_method 'not measured'
_exptl_crystal_description platelet
_exptl_crystal_F_000 1788
_exptl_crystal_size_max 0.22
_exptl_crystal_size_mid 0.17
_exptl_crystal_size_min 0.12
_refine_diff_density_max 0.577
_refine_diff_density_min -0.497
_refine_ls_extinction_method none
_refine_ls_goodness_of_fit_ref 0.869
_refine_ls_hydrogen_treatment mixed
_refine_ls_matrix_type full
_refine_ls_number_parameters 36
_refine_ls_number_reflns 843
_refine_ls_number_restraints 1
_refine_ls_restrained_S_all 0.869
_refine_ls_R_factor_all 0.0507
_refine_ls_R_factor_gt 0.0245
_refine_ls_shift/su_max 0.000
_refine_ls_shift/su_mean 0.000
_refine_ls_structure_factor_coef Fsqd
_refine_ls_weighting_details 'calc w=1/[\s^2^(Fo^2^)+(0.0285P)^2^] where P=(Fo^2^+2Fc^2^)/3'
_refine_ls_weighting_scheme calc
_refine_ls_wR_factor_gt 0.0457
_refine_ls_wR_factor_ref 0.0505
_reflns_number_gt 578
_reflns_number_total 843
_reflns_threshold_expression I>2\s(I)
_cod_data_source_file bt2511.cif
_cod_data_source_block I
_cod_depositor_comments
;
The following automatic conversions were performed:

'_chemical_melting_point' value 'not measured' was changed to '?' -
the value is undefined or not given.

Automatic conversion script
Id: cif_fix_values 1646 2011-03-28 12:23:43Z adriana 

The following automatic conversions were performed:

'_chemical_melting_point' value 'not measured' was changed to '?' -
the value is undefined or not given.

Automatic conversion script
Id: cif_fix_values 1715 2011-07-08 13:25:40Z adriana 
;
_cod_original_sg_symbol_Hall -I223
_cod_original_sg_symbol_H-M Im-3
_cod_database_code 2215386
_cod_database_fobs_code 2215386

loop_
_symmetry_equiv_pos_as_xyz
'x, y, z'
'-x, -y, z'
'-x, y, -z'
'x, -y, -z'
'z, x, y'
'z, -x, -y'
'-z, -x, y'
'-z, x, -y'
'y, z, x'
'-y, z, -x'
'y, -z, -x'
'-y, -z, x'
'x+1/2, y+1/2, z+1/2'
'-x+1/2, -y+1/2, z+1/2'
'-x+1/2, y+1/2, -z+1/2'
'x+1/2, -y+1/2, -z+1/2'
'z+1/2, x+1/2, y+1/2'
'z+1/2, -x+1/2, -y+1/2'
'-z+1/2, -x+1/2, y+1/2'
'-z+1/2, x+1/2, -y+1/2'
'y+1/2, z+1/2, x+1/2'
'-y+1/2, z+1/2, -x+1/2'
'y+1/2, -z+1/2, -x+1/2'
'-y+1/2, -z+1/2, x+1/2'
'-x, -y, -z'
'x, y, -z'
'x, -y, z'
'-x, y, z'
'-z, -x, -y'
'-z, x, y'
'z, x, -y'
'z, -x, y'
'-y, -z, -x'
'y, -z, x'
'-y, z, x'
'y, z, -x'
'-x+1/2, -y+1/2, -z+1/2'
'x+1/2, y+1/2, -z+1/2'
'x+1/2, -y+1/2, z+1/2'
'-x+1/2, y+1/2, z+1/2'
'-z+1/2, -x+1/2, -y+1/2'
'-z+1/2, x+1/2, y+1/2'
'z+1/2, x+1/2, -y+1/2'
'z+1/2, -x+1/2, y+1/2'
'-y+1/2, -z+1/2, -x+1/2'
'y+1/2, -z+1/2, x+1/2'
'-y+1/2, z+1/2, x+1/2'
'y+1/2, z+1/2, -x+1/2'

loop_
_atom_site_type_symbol
_atom_site_label
_atom_site_fract_x
_atom_site_fract_y
_atom_site_fract_z
_atom_site_U_iso_or_equiv
_atom_site_adp_type
_atom_site_calc_flag
_atom_site_refinement_flags
_atom_site_occupancy
Yb Yb1 0.5000 0.12174(2) 0.5000 0.03854(11) Uani d S 1
N N1 0.5000 0.0000 0.6022(4) 0.0400(14) Uani d SD 1
C C1 0.3244(3) 0.1320(4) 0.4523(4) 0.0776(17) Uani d . 1
H H1 0.3009 0.0854 0.4143 0.093 Uiso calc R 1
C C2 0.3644(4) 0.2112(5) 0.4235(5) 0.090(2) Uani d . 1
H H2 0.3739 0.2286 0.3621 0.108 Uiso calc R 1
C C3 0.3888(6) 0.2621(5) 0.5000 0.105(4) Uani d S 1
H H3 0.4167 0.3202 0.5000 0.126 Uiso calc SR 1
H H11 0.551(3) 0.0000 0.638(4) 0.07(2) Uiso d SD 1

loop_
_atom_site_aniso_label
_atom_site_aniso_U_11
_atom_site_aniso_U_22
_atom_site_aniso_U_33
_atom_site_aniso_U_12
_atom_site_aniso_U_13
_atom_site_aniso_U_23
Yb1 0.03668(19) 0.03207(18) 0.0469(2) 0.000 0.000 0.000
N1 0.044(4) 0.049(4) 0.026(3) 0.000 0.000 0.000
C1 0.040(2) 0.071(3) 0.122(4) 0.015(2) -0.018(2) -0.026(3)
C2 0.068(4) 0.103(5) 0.100(5) 0.034(4) -0.004(3) 0.036(4)
C3 0.057(5) 0.036(4) 0.224(14) 0.018(3) 0.000 0.000

loop_
_atom_type_symbol
_atom_type_description
_atom_type_scat_dispersion_real
_atom_type_scat_dispersion_imag
_atom_type_scat_source
C C 0.0033 0.0016 'International Tables Vol C Tables 4.2.6.8 and 6.1.1.4'
H H 0.0000 0.0000 'International Tables Vol C Tables 4.2.6.8 and 6.1.1.4'
N N 0.0061 0.0033 'International Tables Vol C Tables 4.2.6.8 and 6.1.1.4'
Yb Yb -0.3850 5.5486 'International Tables Vol C Tables 4.2.6.8 and 6.1.1.4'

loop_
_geom_angle_atom_site_label_1
_geom_angle_atom_site_label_2
_geom_angle_atom_site_label_3
_geom_angle_site_symmetry_1
_geom_angle_site_symmetry_3
_geom_angle
N1 Yb1 N1 25_656 . 80.1(2)
N1 Yb1 C3 25_656 3_656 126.87(15)
N1 Yb1 C3 . 3_656 126.87(15)
N1 Yb1 C3 25_656 . 126.87(15)
N1 Yb1 C3 . . 126.87(15)
C3 Yb1 C3 3_656 . 76.8(4)
N1 Yb1 C2 25_656 26_556 130.95(16)
N1 Yb1 C2 . 26_556 96.19(19)
C3 Yb1 C2 3_656 26_556 94.5(3)
C3 Yb1 C2 . 26_556 30.72(18)
N1 Yb1 C2 25_656 3_656 130.95(16)
N1 Yb1 C2 . 3_656 96.19(19)
C3 Yb1 C2 3_656 3_656 30.72(18)
C3 Yb1 C2 . 3_656 94.5(3)
C2 Yb1 C2 26_556 3_656 98.1(3)
N1 Yb1 C2 25_656 . 96.19(19)
N1 Yb1 C2 . . 130.95(16)
C3 Yb1 C2 3_656 . 94.5(3)
C3 Yb1 C2 . . 30.72(18)
C2 Yb1 C2 26_556 . 50.4(3)
C2 Yb1 C2 3_656 . 120.2(3)
N1 Yb1 C2 25_656 28_655 96.19(19)
N1 Yb1 C2 . 28_655 130.95(16)
C3 Yb1 C2 3_656 28_655 30.72(18)
C3 Yb1 C2 . 28_655 94.5(3)
C2 Yb1 C2 26_556 28_655 120.2(3)
C2 Yb1 C2 3_656 28_655 50.4(3)
C2 Yb1 C2 . 28_655 98.1(3)
N1 Yb1 C1 25_656 26_556 102.21(14)
N1 Yb1 C1 . 26_556 82.80(12)
C3 Yb1 C1 3_656 26_556 123.7(3)
C3 Yb1 C1 . 26_556 50.0(2)
C2 Yb1 C1 26_556 26_556 29.87(19)
C2 Yb1 C1 3_656 26_556 126.0(2)
C2 Yb1 C1 . 26_556 49.90(19)
C2 Yb1 C1 28_655 26_556 144.2(2)
N1 Yb1 C1 25_656 . 82.80(12)
N1 Yb1 C1 . . 102.21(14)
C3 Yb1 C1 3_656 . 123.7(3)
C3 Yb1 C1 . . 50.0(2)
C2 Yb1 C1 26_556 . 49.90(19)
C2 Yb1 C1 3_656 . 144.2(2)
C2 Yb1 C1 . . 29.87(19)
C2 Yb1 C1 28_655 . 126.0(2)
C1 Yb1 C1 26_556 . 30.4(3)
N1 Yb1 C1 25_656 3_656 102.21(14)
N1 Yb1 C1 . 3_656 82.80(12)
C3 Yb1 C1 3_656 3_656 50.0(2)
C3 Yb1 C1 . 3_656 123.7(3)
C2 Yb1 C1 26_556 3_656 126.0(2)
C2 Yb1 C1 3_656 3_656 29.87(19)
C2 Yb1 C1 . 3_656 144.2(2)
C2 Yb1 C1 28_655 3_656 49.90(19)
C1 Yb1 C1 26_556 3_656 148.9(3)
C1 Yb1 C1 . 3_656 173.6(2)
N1 Yb1 C1 25_656 28_655 82.80(12)
N1 Yb1 C1 . 28_655 102.21(14)
C3 Yb1 C1 3_656 28_655 50.0(2)
C3 Yb1 C1 . 28_655 123.7(3)
C2 Yb1 C1 26_556 28_655 144.2(2)
C2 Yb1 C1 3_656 28_655 49.90(19)
C2 Yb1 C1 . 28_655 126.0(2)
C2 Yb1 C1 28_655 28_655 29.87(19)
C1 Yb1 C1 26_556 28_655 173.6(2)
C1 Yb1 C1 . 28_655 148.9(3)
C1 Yb1 C1 3_656 28_655 30.4(3)
N1 Yb1 H11 25_656 . 88.7(8)
N1 Yb1 H11 . . 17.5(5)
C3 Yb1 H11 3_656 . 109.6(4)
C3 Yb1 H11 . . 131.6(12)
C2 Yb1 H11 26_556 . 102.1(13)
C2 Yb1 H11 3_656 . 79.0(4)
C2 Yb1 H11 . . 145.7(12)
C2 Yb1 H11 28_655 . 115.2(10)
C1 Yb1 H11 26_556 . 95.8(12)
C1 Yb1 H11 . . 118.7(9)
C1 Yb1 H11 3_656 . 65.9(8)
C1 Yb1 H11 28_655 . 88.3(12)
Yb1 N1 Yb1 25_656 . 99.9(2)
Yb1 N1 H11 25_656 . 112(3)
Yb1 N1 H11 . . 112(3)
C2 C1 C1 . 26_556 107.9(4)
C2 C1 Yb1 . . 73.5(3)
C1 C1 Yb1 26_556 . 74.82(13)
C2 C1 H1 . . 126.0
C1 C1 H1 26_556 . 126.0
Yb1 C1 H1 . . 117.7
C1 C2 C3 . . 108.5(7)
C1 C2 Yb1 . . 76.6(3)
C3 C2 Yb1 . . 74.3(4)
C1 C2 H2 . . 125.8
C3 C2 H2 . . 125.8
Yb1 C2 H2 . . 115.4
C2 C3 C2 26_556 . 107.2(9)
C2 C3 Yb1 26_556 . 74.9(3)
C2 C3 Yb1 . . 74.9(3)
C2 C3 H3 26_556 . 126.4
C2 C3 H3 . . 126.4
Yb1 C3 H3 . . 116.0

loop_
_geom_bond_atom_site_label_1
_geom_bond_atom_site_label_2
_geom_bond_site_symmetry_2
_geom_bond_distance
Yb1 N1 25_656 2.291(4)
Yb1 N1 . 2.291(4)
Yb1 C3 3_656 2.580(6)
Yb1 C3 . 2.580(6)
Yb1 C2 26_556 2.588(5)
Yb1 C2 3_656 2.588(5)
Yb1 C2 . 2.588(5)
Yb1 C2 28_655 2.588(5)
Yb1 C1 26_556 2.626(5)
Yb1 C1 . 2.626(5)
Yb1 C1 3_656 2.626(5)
Yb1 C1 28_655 2.626(5)
Yb1 H11 . 2.75(3)
N1 Yb1 25_656 2.291(4)
N1 H11 . 0.894(10)
C1 C2 . 1.344(8)
C1 C1 26_556 1.376(12)
C1 H1 . 0.9300
C2 C3 . 1.369(8)
C2 H2 . 0.9300
C3 C2 26_556 1.369(8)
C3 H3 . 0.9300
